data_7116913
loop_
_publ_author_name
'Liangwei Zhang'
'Xiangdong Li'
'Yuanhong Liu'
'Dayong Zhang'

_publ_section_title
;
 Palladium-catalyzed highly efficient synthesis of functionalized
 indolizines via cross-coupling/cycloisomerization cascade
;
_journal_name_full Chem.Commun.
_journal_page_first 6633
_journal_paper_doi 10.1039/C5cc01151E
_journal_volume 51
_journal_year 2015
_chemical_formula_moiety 'C21 H32 N O2, Cl'
_chemical_formula_sum 'C21 H31 Cl N O2'
_chemical_formula_weight 364.92
_chemical_name_systematic
;
 ?
;
_space_group_crystal_system triclinic
_space_group_IT_number 2
_space_group_name_Hall '-P 1'
_space_group_name_H-M_alt 'P -1'
_symmetry_space_group_name_Hall '-P 1'
_symmetry_space_group_name_H-M 'P -1'
_atom_sites_solution_hydrogens geom
_atom_sites_solution_primary direct
_audit_creation_date 2015-01-13
_audit_creation_method
;
Olex2 1.2
(compiled 2014.07.22 svn.r2960 for OlexSys, GUI svn.r4862)
;
_audit_update_record
;
2015-02-05 deposited with the CCDC.
2015-03-10 downloaded from the CCDC.
;
_cell_angle_alpha 94.479(5)
_cell_angle_beta 93.887(6)
_cell_angle_gamma 100.786(6)
_cell_formula_units_Z 2
_cell_length_a 7.085(2)
_cell_length_b 12.661(4)
_cell_length_c 12.767(4)
_cell_measurement_reflns_used 1501
_cell_measurement_temperature 130
_cell_measurement_theta_max 24.50
_cell_measurement_theta_min 2.19
_cell_volume 1117.6(6)
_computing_cell_refinement 'SAINT v7.68A (Bruker, 2009)'
_computing_data_reduction 'SAINT v7.68A (Bruker, 2009)'
_computing_molecular_graphics 'Olex2 (Dolomanov et al., 2009)'
_computing_publication_material 'Olex2 (Dolomanov et al., 2009)'
_computing_structure_refinement 'XL (Sheldrick, 2008)'
_computing_structure_solution 'ShelXS (Sheldrick, 2008)'
_diffrn_ambient_temperature 130
_diffrn_measured_fraction_theta_full 0.999
_diffrn_measured_fraction_theta_max 0.972
_diffrn_measurement_device_type 'Bruker APEX-II CCD'
_diffrn_measurement_method '\f and \w scans'
_diffrn_radiation_monochromator graphite
_diffrn_radiation_type MoK\a
_diffrn_radiation_wavelength 0.71073
_diffrn_reflns_av_R_equivalents 0.0549
_diffrn_reflns_av_unetI/netI 0.1057
_diffrn_reflns_Laue_measured_fraction_full 0.999
_diffrn_reflns_Laue_measured_fraction_max 0.972
_diffrn_reflns_limit_h_max 8
_diffrn_reflns_limit_h_min -10
_diffrn_reflns_limit_k_max 18
_diffrn_reflns_limit_k_min -18
_diffrn_reflns_limit_l_max 17
_diffrn_reflns_limit_l_min -18
_diffrn_reflns_number 11521
_diffrn_reflns_point_group_measured_fraction_full 0.999
_diffrn_reflns_point_group_measured_fraction_max 0.972
_diffrn_reflns_theta_full 25.242
_diffrn_reflns_theta_max 31.065
_diffrn_reflns_theta_min 1.606
_diffrn_standards_number 0
_exptl_absorpt_coefficient_mu 0.183
_exptl_absorpt_correction_T_max 0.7461
_exptl_absorpt_correction_T_min 0.5674
_exptl_absorpt_correction_type multi-scan
_exptl_absorpt_process_details
;
SADABS-2008/1 (Bruker,2008) was used for absorption correction.
wR2(int) was 0.0789 before and 0.0565 after correction.
The Ratio of minimum to maximum transmission is 0.7605.
The \l/2 correction factor is 0.0015.
;
_exptl_crystal_colour colourless
_exptl_crystal_density_diffrn 1.085
_exptl_crystal_density_meas .
_exptl_crystal_description block
_exptl_crystal_F_000 394
_exptl_crystal_size_max 0.2
_exptl_crystal_size_mid 0.15
_exptl_crystal_size_min 0.1
_refine_diff_density_max 0.801
_refine_diff_density_min -0.625
_refine_diff_density_rms 0.089
_refine_ls_extinction_coef .
_refine_ls_extinction_method none
_refine_ls_goodness_of_fit_ref 0.881
_refine_ls_hydrogen_treatment constr
_refine_ls_matrix_type full
_refine_ls_number_parameters 228
_refine_ls_number_reflns 6966
_refine_ls_number_restraints 0
_refine_ls_restrained_S_all 0.881
_refine_ls_R_factor_all 0.1112
_refine_ls_R_factor_gt 0.0714
_refine_ls_shift/su_max 0.001
_refine_ls_shift/su_mean 0.000
_refine_ls_structure_factor_coef Fsqd
_refine_ls_weighting_details 'w=1/[\s^2^(Fo^2^)+(0.1135P)^2^] where P=(Fo^2^+2Fc^2^)/3'
_refine_ls_weighting_scheme calc
_refine_ls_wR_factor_gt 0.1817
_refine_ls_wR_factor_ref 0.2013
_reflns_Friedel_coverage 0.000
_reflns_Friedel_fraction_full .
_reflns_Friedel_fraction_max .
_reflns_number_gt 4046
_reflns_number_total 6966
_reflns_threshold_expression 'I > 2\s(I)'
_cod_data_source_file c5cc01151e2-3.cif
_cod_data_source_block mo_dm15042_0m
_cod_original_cell_volume 1117.5(5)
_cod_database_code 7116913
_shelxl_version_number 2014-3
_shelx_space_group_comment
;
The symmetry employed for this shelxl refinement is uniquely defined
by the following loop, which should always be used as a source of
symmetry information in preference to the above space-group names.
They are only intended as comments.
;
_shelx_estimated_absorpt_t_max 0.982
_shelx_estimated_absorpt_t_min 0.964
_olex2_refinement_description
;
1. Fixed Uiso
 At 1.2 times of:
  All C(H) groups, All C(H,H) groups, All N(H) groups
 At 1.5 times of:
  All C(H,H,H) groups
2.a Ternary CH refined with riding coordinates:
 N1(H1), C5(H5), C6(H6), C8(H8)
2.b Secondary CH2 refined with riding coordinates:
 C1(H1A,H1B), C2(H2A,H2B), C3(H3A,H3B), C4(H4A,H4B), C7(H7A,H7B), C9(H9A,H9B),
 C10(H10A,H10B), C11(H11A,H11B), C20(H20A,H20B)
2.c Aromatic/amide H refined with riding coordinates:
 C14(H14), C15(H15), C17(H17), C18(H18)
2.d Idealised Me refined as rotating group:
 C12(H12A,H12B,H12C), C21(H21A,H21B,H21C)
;
_olex2_submission_special_instructions 'No special instructions were received'

loop_
_space_group_symop_operation_xyz
'x, y, z'
'-x, -y, -z'

loop_
_atom_site_label
_atom_site_type_symbol
_atom_site_fract_x
_atom_site_fract_y
_atom_site_fract_z
_atom_site_U_iso_or_equiv
_atom_site_adp_type
_atom_site_occupancy
_atom_site_site_symmetry_order
_atom_site_calc_flag
_atom_site_refinement_flags_posn
_atom_site_refinement_flags_adp
_atom_site_refinement_flags_occupancy
_atom_site_disorder_assembly
_atom_site_disorder_group
O1 O 0.6930(2) 0.67333(13) 0.51429(13) 0.0318(4) Uani 1 1 d . . . . .
O2 O 0.4181(2) 0.62285(16) 0.41072(16) 0.0470(5) Uani 1 1 d . . . . .
N1 N 0.8212(2) 0.14802(14) 0.11889(13) 0.0212(4) Uani 1 1 d . . . . .
H1 H 0.6852 0.1584 0.1223 0.025 Uiso 1 1 calc R . . . .
C1 C 0.8229(3) 0.03048(18) 0.12212(17) 0.0264(5) Uani 1 1 d . . . . .
H1A H 0.9567 0.0181 0.1207 0.032 Uiso 1 1 calc R . . . .
H1B H 0.7451 -0.0112 0.0599 0.032 Uiso 1 1 calc R . . . .
C2 C 0.7394(3) -0.00645(19) 0.22256(19) 0.0303(5) Uani 1 1 d . . . . .
H2A H 0.7482 -0.0830 0.2275 0.036 Uiso 1 1 calc R . . . .
H2B H 0.6013 -0.0017 0.2192 0.036 Uiso 1 1 calc R . . . .
C3 C 0.8433(4) 0.06074(19) 0.32083(19) 0.0323(5) Uani 1 1 d . . . . .
H3A H 0.9759 0.0467 0.3308 0.039 Uiso 1 1 calc R . . . .
H3B H 0.7752 0.0388 0.3832 0.039 Uiso 1 1 calc R . . . .
C4 C 0.8527(3) 0.18209(19) 0.31274(17) 0.0288(5) Uani 1 1 d . . . . .
H4A H 0.7213 0.1984 0.3122 0.035 Uiso 1 1 calc R . . . .
H4B H 0.9318 0.2242 0.3744 0.035 Uiso 1 1 calc R . . . .
C5 C 0.9411(3) 0.21299(17) 0.21203(16) 0.0232(4) Uani 1 1 d . . . . .
H5 H 1.0701 0.1916 0.2144 0.028 Uiso 1 1 calc R . . . .
C6 C 0.9716(3) 0.33120(18) 0.18254(17) 0.0256(4) Uani 1 1 d . . . . .
H6 H 1.1128 0.3621 0.1939 0.031 Uiso 1 1 calc R . . . .
C7 C 0.9151(4) 0.31964(18) 0.06260(18) 0.0298(5) Uani 1 1 d . . . . .
H7A H 0.7897 0.3416 0.0478 0.036 Uiso 1 1 calc R . . . .
H7B H 1.0140 0.3656 0.0261 0.036 Uiso 1 1 calc R . . . .
C8 C 0.9010(3) 0.20078(17) 0.02514(16) 0.0244(4) Uani 1 1 d . . . . .
H8 H 1.0339 0.1865 0.0180 0.029 Uiso 1 1 calc R . . . .
C9 C 0.7778(3) 0.15955(18) -0.07664(17) 0.0263(5) Uani 1 1 d . . . . .
H9A H 0.6511 0.1814 -0.0732 0.032 Uiso 1 1 calc R . . . .
H9B H 0.7550 0.0797 -0.0845 0.032 Uiso 1 1 calc R . . . .
C10 C 0.8715(3) 0.2026(2) -0.17244(17) 0.0300(5) Uani 1 1 d . . . . .
H10A H 1.0083 0.1950 -0.1675 0.036 Uiso 1 1 calc R . . . .
H10B H 0.8683 0.2804 -0.1723 0.036 Uiso 1 1 calc R . . . .
C11 C 0.7715(4) 0.1437(2) -0.27578(18) 0.0351(5) Uani 1 1 d . . . . .
H11A H 0.7637 0.0651 -0.2729 0.042 Uiso 1 1 calc R . . . .
H11B H 0.6381 0.1569 -0.2836 0.042 Uiso 1 1 calc R . . . .
C12 C 0.8733(4) 0.1784(2) -0.3717(2) 0.0427(6) Uani 1 1 d . . . . .
H12A H 0.8681 0.2541 -0.3800 0.064 Uiso 1 1 calc GR . . . .
H12B H 0.8094 0.1331 -0.4346 0.064 Uiso 1 1 calc GR . . . .
H12C H 1.0081 0.1703 -0.3625 0.064 Uiso 1 1 calc GR . . . .
C13 C 0.8674(3) 0.40457(17) 0.24749(17) 0.0246(4) Uani 1 1 d . . . . .
C14 C 0.6699(3) 0.40271(18) 0.22927(19) 0.0283(5) Uani 1 1 d . . . . .
H14 H 0.5959 0.3540 0.1747 0.034 Uiso 1 1 calc R . . . .
C15 C 0.5811(3) 0.47135(18) 0.29020(18) 0.0287(5) Uani 1 1 d . . . . .
H15 H 0.4473 0.4700 0.2761 0.034 Uiso 1 1 calc R . . . .
C16 C 0.6851(3) 0.54186(17) 0.37136(17) 0.0253(4) Uani 1 1 d . . . . .
C17 C 0.8813(3) 0.54367(19) 0.39142(18) 0.0285(5) Uani 1 1 d . . . . .
H17 H 0.9539 0.5911 0.4473 0.034 Uiso 1 1 calc R . . . .
C18 C 0.9708(3) 0.47589(19) 0.32948(19) 0.0287(5) Uani 1 1 d . . . . .
H18 H 1.1050 0.4781 0.3432 0.034 Uiso 1 1 calc R . . . .
C19 C 0.5828(3) 0.61558(17) 0.43227(18) 0.0276(5) Uani 1 1 d . . . . .
C20 C 0.6056(4) 0.7509(2) 0.5747(2) 0.0341(5) Uani 1 1 d . . . . .
H20A H 0.6643 0.7618 0.6483 0.041 Uiso 1 1 calc R . . . .
H20B H 0.4659 0.7221 0.5759 0.041 Uiso 1 1 calc R . . . .
C21 C 0.6337(4) 0.8564(2) 0.5278(2) 0.0394(6) Uani 1 1 d . . . . .
H21A H 0.7715 0.8826 0.5221 0.059 Uiso 1 1 calc GR . . . .
H21B H 0.5834 0.9090 0.5730 0.059 Uiso 1 1 calc GR . . . .
H21C H 0.5646 0.8470 0.4576 0.059 Uiso 1 1 calc GR . . . .
Cl1 Cl 1.38356(7) 0.15090(4) 0.11772(4) 0.02750(16) Uani 1 1 d . . . . .

loop_
_atom_site_aniso_label
_atom_site_aniso_U_11
_atom_site_aniso_U_22
_atom_site_aniso_U_33
_atom_site_aniso_U_23
_atom_site_aniso_U_13
_atom_site_aniso_U_12
O1 0.0307(8) 0.0340(9) 0.0306(9) -0.0102(7) 0.0029(7) 0.0116(7)
O2 0.0258(9) 0.0491(11) 0.0626(13) -0.0256(10) -0.0028(9) 0.0132(8)
N1 0.0150(7) 0.0260(9) 0.0222(8) -0.0038(7) 0.0030(6) 0.0045(6)
C1 0.0258(10) 0.0279(11) 0.0253(11) -0.0042(8) 0.0007(9) 0.0077(9)
C2 0.0306(11) 0.0282(11) 0.0336(12) 0.0024(9) 0.0051(10) 0.0087(9)
C3 0.0388(13) 0.0337(12) 0.0273(11) 0.0020(9) 0.0033(10) 0.0140(10)
C4 0.0333(12) 0.0329(12) 0.0213(10) -0.0038(9) 0.0020(9) 0.0118(10)
C5 0.0186(9) 0.0279(11) 0.0224(10) -0.0063(8) -0.0003(8) 0.0068(8)
C6 0.0204(10) 0.0288(11) 0.0245(10) -0.0081(8) 0.0016(8) 0.0015(8)
C7 0.0359(12) 0.0279(11) 0.0239(11) -0.0043(9) 0.0076(9) 0.0024(9)
C8 0.0209(10) 0.0294(11) 0.0216(10) -0.0032(8) 0.0048(8) 0.0031(8)
C9 0.0215(10) 0.0318(12) 0.0252(11) -0.0042(9) 0.0039(8) 0.0058(8)
C10 0.0287(11) 0.0339(12) 0.0257(11) -0.0012(9) 0.0037(9) 0.0031(9)
C11 0.0366(13) 0.0421(14) 0.0249(11) -0.0003(10) 0.0048(10) 0.0042(11)
C12 0.0483(16) 0.0514(17) 0.0287(13) 0.0026(11) 0.0112(11) 0.0082(13)
C13 0.0222(10) 0.0248(10) 0.0249(10) -0.0043(8) 0.0039(8) 0.0017(8)
C14 0.0221(10) 0.0266(11) 0.0327(12) -0.0079(9) -0.0009(9) 0.0017(8)
C15 0.0212(10) 0.0267(11) 0.0352(12) -0.0071(9) 0.0006(9) 0.0018(8)
C16 0.0241(10) 0.0231(10) 0.0281(11) -0.0020(8) 0.0026(8) 0.0046(8)
C17 0.0264(11) 0.0301(11) 0.0265(11) -0.0091(9) -0.0002(9) 0.0045(9)
C18 0.0206(10) 0.0295(11) 0.0334(12) -0.0083(9) -0.0012(9) 0.0041(8)
C19 0.0270(11) 0.0227(11) 0.0314(12) -0.0053(9) 0.0025(9) 0.0032(9)
C20 0.0338(12) 0.0351(13) 0.0332(12) -0.0108(10) 0.0073(10) 0.0102(10)
C21 0.0415(14) 0.0325(13) 0.0434(15) -0.0065(11) 0.0007(12) 0.0105(11)
Cl1 0.0178(2) 0.0295(3) 0.0338(3) -0.0064(2) 0.00214(19) 0.00491(19)

loop_
_atom_type_symbol
_atom_type_description
_atom_type_scat_dispersion_real
_atom_type_scat_dispersion_imag
_atom_type_scat_source
C C 0.0033 0.0016 'International Tables Vol C Tables 4.2.6.8 and 6.1.1.4'
H H 0.0000 0.0000 'International Tables Vol C Tables 4.2.6.8 and 6.1.1.4'
Cl Cl 0.1484 0.1585 'International Tables Vol C Tables 4.2.6.8 and 6.1.1.4'
N N 0.0061 0.0033 'International Tables Vol C Tables 4.2.6.8 and 6.1.1.4'
O O 0.0106 0.0060 'International Tables Vol C Tables 4.2.6.8 and 6.1.1.4'

loop_
_geom_angle_atom_site_label_1
_geom_angle_atom_site_label_2
_geom_angle_atom_site_label_3
_geom_angle
_geom_angle_site_symmetry_1
_geom_angle_site_symmetry_3
C19 O1 C20 116.25(18) . .
C1 N1 H1 108.2 . .
C1 N1 C5 110.79(16) . .
C1 N1 C8 116.99(16) . .
C5 N1 H1 108.2 . .
C5 N1 C8 104.00(15) . .
C8 N1 H1 108.2 . .
N1 C1 H1A 109.9 . .
N1 C1 H1B 109.9 . .
N1 C1 C2 108.74(17) . .
H1A C1 H1B 108.3 . .
C2 C1 H1A 109.9 . .
C2 C1 H1B 109.9 . .
C1 C2 H2A 109.1 . .
C1 C2 H2B 109.1 . .
C1 C2 C3 112.41(19) . .
H2A C2 H2B 107.9 . .
C3 C2 H2A 109.1 . .
C3 C2 H2B 109.1 . .
C2 C3 H3A 109.3 . .
C2 C3 H3B 109.3 . .
C2 C3 C4 111.57(19) . .
H3A C3 H3B 108.0 . .
C4 C3 H3A 109.3 . .
C4 C3 H3B 109.3 . .
C3 C4 H4A 109.9 . .
C3 C4 H4B 109.9 . .
H4A C4 H4B 108.3 . .
C5 C4 C3 108.99(18) . .
C5 C4 H4A 109.9 . .
C5 C4 H4B 109.9 . .
N1 C5 C4 109.59(17) . .
N1 C5 H5 107.0 . .
N1 C5 C6 104.53(16) . .
C4 C5 H5 107.0 . .
C4 C5 C6 120.99(18) . .
C6 C5 H5 107.0 . .
C5 C6 H6 107.6 . .
C7 C6 C5 103.91(16) . .
C7 C6 H6 107.6 . .
C13 C6 C5 114.73(18) . .
C13 C6 H6 107.6 . .
C13 C6 C7 115.02(19) . .
C6 C7 H7A 110.4 . .
C6 C7 H7B 110.4 . .
H7A C7 H7B 108.6 . .
C8 C7 C6 106.47(18) . .
C8 C7 H7A 110.4 . .
C8 C7 H7B 110.4 . .
N1 C8 C7 100.59(16) . .
N1 C8 H8 108.9 . .
N1 C8 C9 112.54(17) . .
C7 C8 H8 108.9 . .
C9 C8 C7 116.45(19) . .
C9 C8 H8 108.9 . .
C8 C9 H9A 109.2 . .
C8 C9 H9B 109.2 . .
C8 C9 C10 112.22(18) . .
H9A C9 H9B 107.9 . .
C10 C9 H9A 109.2 . .
C10 C9 H9B 109.2 . .
C9 C10 H10A 109.1 . .
C9 C10 H10B 109.1 . .
C9 C10 C11 112.52(19) . .
H10A C10 H10B 107.8 . .
C11 C10 H10A 109.1 . .
C11 C10 H10B 109.1 . .
C10 C11 H11A 108.9 . .
C10 C11 H11B 108.9 . .
H11A C11 H11B 107.7 . .
C12 C11 C10 113.4(2) . .
C12 C11 H11A 108.9 . .
C12 C11 H11B 108.9 . .
C11 C12 H12A 109.5 . .
C11 C12 H12B 109.5 . .
C11 C12 H12C 109.5 . .
H12A C12 H12B 109.5 . .
H12A C12 H12C 109.5 . .
H12B C12 H12C 109.5 . .
C14 C13 C6 122.52(19) . .
C14 C13 C18 118.1(2) . .
C18 C13 C6 119.33(19) . .
C13 C14 H14 119.7 . .
C15 C14 C13 120.5(2) . .
C15 C14 H14 119.7 . .
C14 C15 H15 119.6 . .
C14 C15 C16 120.9(2) . .
C16 C15 H15 119.6 . .
C15 C16 C17 119.3(2) . .
C15 C16 C19 118.3(2) . .
C17 C16 C19 122.3(2) . .
C16 C17 H17 120.1 . .
C18 C17 C16 119.8(2) . .
C18 C17 H17 120.1 . .
C13 C18 H18 119.3 . .
C17 C18 C13 121.3(2) . .
C17 C18 H18 119.3 . .
O1 C19 C16 113.11(19) . .
O2 C19 O1 123.1(2) . .
O2 C19 C16 123.8(2) . .
O1 C20 H20A 109.4 . .
O1 C20 H20B 109.4 . .
O1 C20 C21 111.0(2) . .
H20A C20 H20B 108.0 . .
C21 C20 H20A 109.4 . .
C21 C20 H20B 109.4 . .
C20 C21 H21A 109.5 . .
C20 C21 H21B 109.5 . .
C20 C21 H21C 109.5 . .
H21A C21 H21B 109.5 . .
H21A C21 H21C 109.5 . .
H21B C21 H21C 109.5 . .

loop_
_geom_bond_atom_site_label_1
_geom_bond_atom_site_label_2
_geom_bond_distance
_geom_bond_site_symmetry_2
O1 C19 1.340(3) .
O1 C20 1.455(3) .
O2 C19 1.203(3) .
N1 H1 1.0000 .
N1 C1 1.494(3) .
N1 C5 1.504(3) .
N1 C8 1.508(3) .
C1 H1A 0.9900 .
C1 H1B 0.9900 .
C1 C2 1.519(3) .
C2 H2A 0.9900 .
C2 H2B 0.9900 .
C2 C3 1.521(3) .
C3 H3A 0.9900 .
C3 H3B 0.9900 .
C3 C4 1.537(3) .
C4 H4A 0.9900 .
C4 H4B 0.9900 .
C4 C5 1.515(3) .
C5 H5 1.0000 .
C5 C6 1.551(3) .
C6 H6 1.0000 .
C6 C7 1.545(3) .
C6 C13 1.522(3) .
C7 H7A 0.9900 .
C7 H7B 0.9900 .
C7 C8 1.526(3) .
C8 H8 1.0000 .
C8 C9 1.514(3) .
C9 H9A 0.9900 .
C9 H9B 0.9900 .
C9 C10 1.521(3) .
C10 H10A 0.9900 .
C10 H10B 0.9900 .
C10 C11 1.523(3) .
C11 H11A 0.9900 .
C11 H11B 0.9900 .
C11 C12 1.515(3) .
C12 H12A 0.9800 .
C12 H12B 0.9800 .
C12 H12C 0.9800 .
C13 C14 1.398(3) .
C13 C18 1.396(3) .
C14 H14 0.9500 .
C14 C15 1.386(3) .
C15 H15 0.9500 .
C15 C16 1.385(3) .
C16 C17 1.392(3) .
C16 C19 1.489(3) .
C17 H17 0.9500 .
C17 C18 1.389(3) .
C18 H18 0.9500 .
C20 H20A 0.9900 .
C20 H20B 0.9900 .
C20 C21 1.491(4) .
C21 H21A 0.9800 .
C21 H21B 0.9800 .
C21 H21C 0.9800 .

loop_
_geom_torsion_atom_site_label_1
_geom_torsion_atom_site_label_2
_geom_torsion_atom_site_label_3
_geom_torsion_atom_site_label_4
_geom_torsion
_geom_torsion_site_symmetry_1
_geom_torsion_site_symmetry_2
_geom_torsion_site_symmetry_3
_geom_torsion_site_symmetry_4
N1 C1 C2 C3 -55.0(2) . . . .
N1 C5 C6 C7 -15.4(2) . . . .
N1 C5 C6 C13 111.01(19) . . . .
N1 C8 C9 C10 -172.94(18) . . . .
C1 N1 C5 C4 -64.0(2) . . . .
C1 N1 C5 C6 164.96(16) . . . .
C1 N1 C8 C7 -168.06(17) . . . .
C1 N1 C8 C9 67.3(2) . . . .
C1 C2 C3 C4 53.0(3) . . . .
C2 C3 C4 C5 -54.0(3) . . . .
C3 C4 C5 N1 59.0(2) . . . .
C3 C4 C5 C6 -179.34(19) . . . .
C4 C5 C6 C7 -139.4(2) . . . .
C4 C5 C6 C13 -13.0(3) . . . .
C5 N1 C1 C2 60.4(2) . . . .
C5 N1 C8 C7 -45.5(2) . . . .
C5 N1 C8 C9 -170.18(17) . . . .
C5 C6 C7 C8 -12.6(2) . . . .
C5 C6 C13 C14 -77.8(3) . . . .
C5 C6 C13 C18 101.4(2) . . . .
C6 C7 C8 N1 35.5(2) . . . .
C6 C7 C8 C9 157.41(18) . . . .
C6 C13 C14 C15 -179.8(2) . . . .
C6 C13 C18 C17 -179.4(2) . . . .
C7 C6 C13 C14 42.6(3) . . . .
C7 C6 C13 C18 -138.2(2) . . . .
C7 C8 C9 C10 71.7(2) . . . .
C8 N1 C1 C2 179.35(17) . . . .
C8 N1 C5 C4 169.51(17) . . . .
C8 N1 C5 C6 38.45(19) . . . .
C8 C9 C10 C11 167.7(2) . . . .
C9 C10 C11 C12 -174.8(2) . . . .
C13 C6 C7 C8 -138.87(19) . . . .
C13 C14 C15 C16 -1.1(4) . . . .
C14 C13 C18 C17 -0.2(3) . . . .
C14 C15 C16 C17 0.2(4) . . . .
C14 C15 C16 C19 178.5(2) . . . .
C15 C16 C17 C18 0.7(4) . . . .
C15 C16 C19 O1 174.6(2) . . . .
C15 C16 C19 O2 -5.3(4) . . . .
C16 C17 C18 C13 -0.7(4) . . . .
C17 C16 C19 O1 -7.2(3) . . . .
C17 C16 C19 O2 173.0(2) . . . .
C18 C13 C14 C15 1.0(3) . . . .
C19 O1 C20 C21 -86.9(2) . . . .
C19 C16 C17 C18 -177.6(2) . . . .
C20 O1 C19 O2 -2.9(3) . . . .
C20 O1 C19 C16 177.22(19) . . . .

loop_
_smtbx_masks_void_nr
_smtbx_masks_void_average_x
_smtbx_masks_void_average_y
_smtbx_masks_void_average_z
_smtbx_masks_void_volume
_smtbx_masks_void_count_electrons
1 -0.500 0.500 0.000 169.2 39.5
